data_4339482
loop_
_publ_author_name
'Lee, Min Hyung'
'Gabba\"i, Fran\,cois P'

_publ_section_title
;
 Synthesis and properties of a cationic bidentate Lewis acid.
;
_journal_issue 20
_journal_name_full 'Inorganic chemistry'
_journal_page_first 8132
_journal_page_last 8138
_journal_paper_doi 10.1021/ic700360a
_journal_volume 46
_journal_year 2007
_chemical_formula_moiety 1-{Mes2B}-8-{(2,6-Me2-4-Me3NC6H2)Hg}C10H6-OTf
_chemical_formula_sum 'C40 H45 B F3 Hg N O3 S'
_chemical_formula_weight 888.23
_chemical_name_systematic
; 
 ? 
;
_space_group_IT_number 14
_symmetry_cell_setting monoclinic
_symmetry_space_group_name_Hall '-P 2ybc'
_symmetry_space_group_name_H-M 'P 1 21/c 1'
_atom_sites_solution_hydrogens geom
_atom_sites_solution_primary direct
_atom_sites_solution_secondary difmap
_audit_creation_method SHELXL-97
_cell_angle_alpha 90.00
_cell_angle_beta 96.08(3)
_cell_angle_gamma 90.00
_cell_formula_units_Z 4
_cell_length_a 25.412(5)
_cell_length_b 13.069(3)
_cell_length_c 11.038(2)
_cell_measurement_temperature 140(2)
_cell_volume 3645.2(13)
_computing_structure_refinement 'SHELXL-97 (Sheldrick, 1997)'
_computing_structure_solution 'SHELXS-97 (Sheldrick, 1990)'
_diffrn_ambient_temperature 140(2)
_diffrn_measured_fraction_theta_full 0.926
_diffrn_measured_fraction_theta_max 0.926
_diffrn_measurement_device_type 'CCD area detector'
_diffrn_measurement_method 'phi and omega scans'
_diffrn_radiation_monochromator graphite
_diffrn_radiation_source 'fine-focus sealed tube'
_diffrn_radiation_type MoK\a
_diffrn_radiation_wavelength 0.71073
_diffrn_reflns_av_R_equivalents 0.0444
_diffrn_reflns_av_sigmaI/netI 0.0455
_diffrn_reflns_limit_h_max 33
_diffrn_reflns_limit_h_min -34
_diffrn_reflns_limit_k_max 17
_diffrn_reflns_limit_k_min -17
_diffrn_reflns_limit_l_max 13
_diffrn_reflns_limit_l_min -14
_diffrn_reflns_number 31409
_diffrn_reflns_theta_full 28.74
_diffrn_reflns_theta_max 28.74
_diffrn_reflns_theta_min 1.61
_exptl_absorpt_coefficient_mu 4.334
_exptl_absorpt_correction_T_max 1
_exptl_absorpt_correction_T_min 0.707771
_exptl_absorpt_correction_type multi-scan
_exptl_absorpt_process_details SADABS
_exptl_crystal_colour colorless
_exptl_crystal_density_diffrn 1.618
_exptl_crystal_density_method 'not measured'
_exptl_crystal_description block
_exptl_crystal_F_000 1776
_exptl_crystal_size_max 0.24
_exptl_crystal_size_mid 0.12
_exptl_crystal_size_min 0.05
_refine_diff_density_max 1.258
_refine_diff_density_min -0.550
_refine_diff_density_rms 0.120
_refine_ls_extinction_method none
_refine_ls_goodness_of_fit_ref 1.003
_refine_ls_hydrogen_treatment constr
_refine_ls_matrix_type full
_refine_ls_number_parameters 451
_refine_ls_number_reflns 8755
_refine_ls_number_restraints 0
_refine_ls_restrained_S_all 1.003
_refine_ls_R_factor_all 0.0437
_refine_ls_R_factor_gt 0.0309
_refine_ls_shift/su_max 0.001
_refine_ls_shift/su_mean 0.000
_refine_ls_structure_factor_coef Fsqd
_refine_ls_weighting_details 'calc w=1/[\s^2^(Fo^2^)+(0.0370P)^2^+4.5000P] where P=(Fo^2^+2Fc^2^)/3'
_refine_ls_weighting_scheme calc
_refine_ls_wR_factor_gt 0.0736
_refine_ls_wR_factor_ref 0.0791
_reflns_number_gt 7063
_reflns_number_total 8755
_reflns_threshold_expression >2sigma(I)
_cod_data_source_file ic700360a-file003.cif
_cod_data_source_block fsad
_cod_depositor_comments
;
The following automatic conversions were performed:

'_symmetry_cell_setting' value 'Monoclinic' changed to 'monoclinic'
according to
/usr/data/users/saulius/automatic-downloads/retrospective/ACS/lib/dictionaries/cif_core.dic
dictionary named 'cif_core.dic' version 2.4.2 from 2011-04-26.

Automatic conversion script
Id: cif_fix_values 2281 2013-09-26 08:29:07Z andrius 
;
_cod_original_cell_volume 3645.3(13)
_cod_original_sg_symbol_H-M P21/c
_cod_database_code 4339482

loop_
_symmetry_equiv_pos_as_xyz
'x, y, z'
'-x, y+1/2, -z+1/2'
'-x, -y, -z'
'x, -y-1/2, z-1/2'

loop_
_atom_site_label
_atom_site_type_symbol
_atom_site_fract_x
_atom_site_fract_y
_atom_site_fract_z
_atom_site_U_iso_or_equiv
_atom_site_adp_type
_atom_site_occupancy
_atom_site_symmetry_multiplicity
_atom_site_calc_flag
_atom_site_refinement_flags
B1 B 0.35208(17) 0.5011(3) 0.3549(4) 0.0173(9) Uani 1 1 d .
C1 C 0.37145(15) 0.4949(3) 0.4953(3) 0.0181(8) Uani 1 1 d .
C2 C 0.42489(16) 0.4744(3) 0.5175(4) 0.0234(9) Uani 1 1 d .
H2A H 0.4457 0.4759 0.4509 0.028 Uiso 1 1 calc R
C3 C 0.45025(16) 0.4513(3) 0.6348(4) 0.0271(9) Uani 1 1 d .
H3A H 0.4865 0.4319 0.6455 0.032 Uiso 1 1 calc R
C4 C 0.42173(16) 0.4574(3) 0.7314(4) 0.0243(9) Uani 1 1 d .
H4A H 0.4388 0.4452 0.8109 0.029 Uiso 1 1 calc R
C5 C 0.33904(16) 0.4886(3) 0.8196(4) 0.0207(8) Uani 1 1 d .
H5A H 0.3574 0.4794 0.8984 0.025 Uiso 1 1 calc R
C6 C 0.28643(16) 0.5082(3) 0.8089(4) 0.0228(8) Uani 1 1 d .
H6A H 0.2679 0.5127 0.8791 0.027 Uiso 1 1 calc R
C7 C 0.25960(16) 0.5219(3) 0.6907(4) 0.0213(8) Uani 1 1 d .
H7A H 0.2226 0.5343 0.6830 0.026 Uiso 1 1 calc R
C8 C 0.28492(15) 0.5179(3) 0.5866(3) 0.0171(8) Uani 1 1 d .
C9 C 0.34049(15) 0.4981(3) 0.5965(3) 0.0169(8) Uani 1 1 d .
C10 C 0.36697(16) 0.4816(3) 0.7170(4) 0.0196(8) Uani 1 1 d .
C20 C 0.30647(15) 0.4349(3) 0.2874(3) 0.0173(8) Uani 1 1 d .
C21 C 0.27578(15) 0.4721(3) 0.1812(3) 0.0171(8) Uani 1 1 d .
C22 C 0.24146(16) 0.4068(3) 0.1114(4) 0.0220(8) Uani 1 1 d .
H22A H 0.2202 0.4336 0.0428 0.026 Uiso 1 1 calc R
C23 C 0.23748(15) 0.3037(3) 0.1394(4) 0.0214(8) Uani 1 1 d .
C24 C 0.26726(15) 0.2681(3) 0.2428(4) 0.0210(8) Uani 1 1 d .
H24A H 0.2650 0.1977 0.2630 0.025 Uiso 1 1 calc R
C25 C 0.30033(15) 0.3309(3) 0.3186(3) 0.0198(8) Uani 1 1 d .
C26 C 0.27766(16) 0.5820(3) 0.1380(4) 0.0223(8) Uani 1 1 d .
H26A H 0.2535 0.5906 0.0635 0.033 Uiso 1 1 calc R
H26B H 0.3138 0.5989 0.1213 0.033 Uiso 1 1 calc R
H26C H 0.2670 0.6278 0.2014 0.033 Uiso 1 1 calc R
C27 C 0.20159(17) 0.2335(3) 0.0593(4) 0.0291(10) Uani 1 1 d .
H27A H 0.2039 0.1640 0.0929 0.044 Uiso 1 1 calc R
H27B H 0.2126 0.2329 -0.0231 0.044 Uiso 1 1 calc R
H27C H 0.1650 0.2580 0.0562 0.044 Uiso 1 1 calc R
C28 C 0.33053(17) 0.2810(3) 0.4289(4) 0.0256(9) Uani 1 1 d .
H28A H 0.3201 0.2090 0.4329 0.038 Uiso 1 1 calc R
H28B H 0.3224 0.3164 0.5030 0.038 Uiso 1 1 calc R
H28C H 0.3686 0.2854 0.4221 0.038 Uiso 1 1 calc R
C11 C 0.38795(15) 0.5676(3) 0.2765(3) 0.0183(8) Uani 1 1 d .
C12 C 0.39406(15) 0.6732(3) 0.2962(4) 0.0202(8) Uani 1 1 d .
C13 C 0.42638(16) 0.7310(3) 0.2284(4) 0.0239(9) Uani 1 1 d .
H13A H 0.4295 0.8026 0.2425 0.029 Uiso 1 1 calc R
C14 C 0.45417(16) 0.6860(3) 0.1403(4) 0.0260(9) Uani 1 1 d .
C15 C 0.44759(15) 0.5829(3) 0.1201(4) 0.0229(9) Uani 1 1 d .
H15A H 0.4657 0.5514 0.0590 0.028 Uiso 1 1 calc R
C16 C 0.41540(15) 0.5226(3) 0.1856(3) 0.0199(8) Uani 1 1 d .
C17 C 0.36355(17) 0.7274(3) 0.3882(4) 0.0286(10) Uani 1 1 d .
H17A H 0.3426 0.6773 0.4286 0.043 Uiso 1 1 calc R
H17B H 0.3399 0.7783 0.3462 0.043 Uiso 1 1 calc R
H17C H 0.3884 0.7615 0.4491 0.043 Uiso 1 1 calc R
C18 C 0.48984(18) 0.7503(4) 0.0705(4) 0.0361(11) Uani 1 1 d .
H18A H 0.5063 0.7070 0.0126 0.054 Uiso 1 1 calc R
H18B H 0.5174 0.7816 0.1274 0.054 Uiso 1 1 calc R
H18C H 0.4690 0.8041 0.0261 0.054 Uiso 1 1 calc R
C19 C 0.41232(18) 0.4087(3) 0.1587(4) 0.0290(10) Uani 1 1 d .
H19A H 0.4340 0.3926 0.0928 0.044 Uiso 1 1 calc R
H19B H 0.3755 0.3895 0.1340 0.044 Uiso 1 1 calc R
H19C H 0.4256 0.3704 0.2320 0.044 Uiso 1 1 calc R
C29 C 0.17010(14) 0.6000(3) 0.3079(3) 0.0188(8) Uani 1 1 d .
C30 C 0.13079(16) 0.5346(3) 0.2551(4) 0.0205(8) Uani 1 1 d .
C31 C 0.09016(16) 0.5736(3) 0.1717(4) 0.0213(8) Uani 1 1 d .
H31A H 0.0635 0.5291 0.1354 0.026 Uiso 1 1 calc R
C32 C 0.08877(15) 0.6759(3) 0.1423(3) 0.0182(8) Uani 1 1 d .
C33 C 0.12717(14) 0.7420(3) 0.1958(3) 0.0188(8) Uani 1 1 d .
H33A H 0.1260 0.8127 0.1759 0.023 Uiso 1 1 calc R
C34 C 0.16742(15) 0.7039(3) 0.2789(4) 0.0202(8) Uani 1 1 d .
C35 C 0.12928(18) 0.4228(3) 0.2909(4) 0.0289(10) Uani 1 1 d .
H35A H 0.1600 0.4070 0.3493 0.043 Uiso 1 1 calc R
H35B H 0.1302 0.3800 0.2182 0.043 Uiso 1 1 calc R
H35C H 0.0967 0.4090 0.3283 0.043 Uiso 1 1 calc R
C36 C 0.20616(17) 0.7797(3) 0.3409(4) 0.0335(11) Uani 1 1 d .
H36A H 0.1981 0.8483 0.3085 0.050 Uiso 1 1 calc R
H36B H 0.2422 0.7607 0.3258 0.050 Uiso 1 1 calc R
H36C H 0.2034 0.7792 0.4288 0.050 Uiso 1 1 calc R
C37 C 0.01117(16) 0.6402(3) -0.0106(4) 0.0246(9) Uani 1 1 d .
H37A H 0.0334 0.5987 -0.0590 0.037 Uiso 1 1 calc R
H37B H -0.0168 0.6732 -0.0648 0.037 Uiso 1 1 calc R
H37C H -0.0048 0.5961 0.0473 0.037 Uiso 1 1 calc R
C38 C 0.00882(15) 0.7829(3) 0.1307(3) 0.0202(8) Uani 1 1 d .
H38A H -0.0053 0.7391 0.1917 0.030 Uiso 1 1 calc R
H38B H -0.0205 0.8111 0.0759 0.030 Uiso 1 1 calc R
H38C H 0.0292 0.8390 0.1717 0.030 Uiso 1 1 calc R
C39 C 0.06583(16) 0.7887(3) -0.0362(4) 0.0264(9) Uani 1 1 d .
H39A H 0.0890 0.7488 -0.0839 0.040 Uiso 1 1 calc R
H39B H 0.0860 0.8449 0.0050 0.040 Uiso 1 1 calc R
H39C H 0.0363 0.8167 -0.0905 0.040 Uiso 1 1 calc R
C40 C 0.12113(17) 0.0854(4) 0.3310(4) 0.0285(9) Uani 1 1 d .
F1 F 0.10163(10) 0.1479(2) 0.4091(3) 0.0481(8) Uani 1 1 d .
F2 F 0.13296(14) -0.0015(3) 0.3895(3) 0.0584(9) Uani 1 1 d .
F3 F 0.16642(10) 0.1251(2) 0.3034(3) 0.0460(8) Uani 1 1 d .
Hg1 Hg 0.231822(5) 0.549774(11) 0.434299(13) 0.01713(5) Uani 1 1 d .
N1 N 0.04451(12) 0.7204(2) 0.0577(3) 0.0178(7) Uani 1 1 d .
O1 O 0.06482(13) 0.1655(2) 0.1482(3) 0.0385(8) Uani 1 1 d .
O2 O 0.10317(13) -0.0023(2) 0.1237(3) 0.0357(8) Uani 1 1 d .
O3 O 0.03062(13) 0.0190(3) 0.2487(3) 0.0385(8) Uani 1 1 d .
S1 S 0.07482(4) 0.06448(8) 0.19660(10) 0.0240(2) Uani 1 1 d .

loop_
_atom_site_aniso_label
_atom_site_aniso_U_11
_atom_site_aniso_U_22
_atom_site_aniso_U_33
_atom_site_aniso_U_23
_atom_site_aniso_U_13
_atom_site_aniso_U_12
B1 0.018(2) 0.015(2) 0.019(2) -0.0009(16) 0.0014(17) 0.0058(16)
C1 0.0158(18) 0.0182(19) 0.019(2) 0.0003(15) -0.0038(15) -0.0012(15)
C2 0.019(2) 0.030(2) 0.020(2) 0.0027(16) -0.0004(16) -0.0002(16)
C3 0.0151(19) 0.036(2) 0.029(2) 0.0064(19) -0.0057(17) 0.0038(17)
C4 0.023(2) 0.029(2) 0.019(2) 0.0038(17) -0.0060(17) -0.0005(17)
C5 0.026(2) 0.0182(18) 0.016(2) 0.0016(15) -0.0041(16) -0.0011(16)
C6 0.027(2) 0.026(2) 0.016(2) -0.0032(16) 0.0071(17) -0.0007(17)
C7 0.019(2) 0.0233(19) 0.021(2) -0.0026(16) 0.0009(16) 0.0014(15)
C8 0.0190(18) 0.0143(17) 0.0171(19) 0.0017(14) -0.0016(15) 0.0019(14)
C9 0.0220(19) 0.0107(17) 0.0170(19) 0.0005(14) -0.0036(15) -0.0019(14)
C10 0.023(2) 0.0173(18) 0.018(2) 0.0011(15) -0.0006(16) -0.0025(15)
C20 0.0171(18) 0.0202(19) 0.0145(19) -0.0001(14) 0.0010(15) 0.0032(14)
C21 0.0171(18) 0.0202(19) 0.0144(19) 0.0011(14) 0.0033(15) 0.0006(14)
C22 0.021(2) 0.027(2) 0.017(2) 0.0011(16) -0.0019(16) 0.0024(16)
C23 0.0189(19) 0.027(2) 0.018(2) -0.0046(16) 0.0003(16) -0.0028(16)
C24 0.022(2) 0.0163(18) 0.025(2) 0.0016(16) 0.0035(17) -0.0005(15)
C25 0.0208(19) 0.023(2) 0.0156(19) 0.0005(15) 0.0017(15) 0.0032(15)
C26 0.024(2) 0.024(2) 0.019(2) 0.0021(16) -0.0007(17) -0.0006(16)
C27 0.031(2) 0.029(2) 0.024(2) -0.0028(18) -0.0068(19) -0.0033(18)
C28 0.030(2) 0.0190(19) 0.026(2) 0.0057(16) -0.0015(18) -0.0022(17)
C11 0.0163(18) 0.024(2) 0.0137(19) 0.0005(15) -0.0021(15) -0.0008(15)
C12 0.0147(18) 0.027(2) 0.018(2) 0.0011(16) -0.0021(15) 0.0002(15)
C13 0.021(2) 0.020(2) 0.028(2) 0.0048(17) -0.0045(17) -0.0014(16)
C14 0.018(2) 0.037(2) 0.022(2) 0.0072(18) -0.0024(17) -0.0032(17)
C15 0.0137(18) 0.039(2) 0.016(2) 0.0003(17) 0.0004(15) 0.0050(17)
C16 0.0183(19) 0.026(2) 0.0143(19) 0.0001(15) -0.0032(15) 0.0039(15)
C17 0.030(2) 0.024(2) 0.032(2) -0.0071(18) 0.0027(19) 0.0000(18)
C18 0.027(2) 0.046(3) 0.036(3) 0.011(2) 0.005(2) -0.007(2)
C19 0.032(2) 0.031(2) 0.026(2) -0.0028(18) 0.0094(19) 0.0013(19)
C29 0.0130(18) 0.025(2) 0.018(2) 0.0018(16) -0.0007(15) 0.0007(15)
C30 0.021(2) 0.020(2) 0.021(2) 0.0021(15) 0.0024(16) 0.0029(15)
C31 0.0181(19) 0.024(2) 0.021(2) -0.0019(16) -0.0012(16) -0.0011(15)
C32 0.0162(18) 0.025(2) 0.0132(18) 0.0014(15) 0.0001(15) 0.0031(15)
C33 0.0176(18) 0.0195(19) 0.019(2) 0.0030(15) 0.0021(15) 0.0014(15)
C34 0.0151(18) 0.024(2) 0.022(2) -0.0006(16) 0.0016(16) -0.0024(15)
C35 0.029(2) 0.023(2) 0.034(3) 0.0036(18) -0.0057(19) 0.0001(17)
C36 0.025(2) 0.025(2) 0.046(3) 0.003(2) -0.016(2) -0.0015(18)
C37 0.022(2) 0.025(2) 0.025(2) -0.0058(17) -0.0073(17) 0.0005(16)
C38 0.0183(19) 0.024(2) 0.017(2) -0.0010(15) -0.0007(16) 0.0060(15)
C39 0.025(2) 0.038(2) 0.016(2) 0.0078(17) 0.0004(17) -0.0034(18)
C40 0.022(2) 0.039(2) 0.025(2) -0.0040(19) 0.0019(18) 0.0031(18)
F1 0.0246(14) 0.079(2) 0.0401(16) -0.0307(16) 0.0026(12) 0.0012(14)
F2 0.063(2) 0.063(2) 0.0449(19) 0.0189(17) -0.0132(16) 0.0151(18)
F3 0.0194(13) 0.079(2) 0.0394(16) -0.0139(15) 0.0031(12) -0.0083(14)
Hg1 0.01399(8) 0.02084(8) 0.01601(8) 0.00150(6) -0.00102(5) 0.00182(6)
N1 0.0182(16) 0.0198(16) 0.0141(16) -0.0013(12) -0.0040(13) 0.0007(13)
O1 0.0395(19) 0.0294(17) 0.044(2) 0.0075(15) -0.0066(16) 0.0065(14)
O2 0.045(2) 0.0334(18) 0.0290(18) -0.0086(14) 0.0038(15) 0.0036(15)
O3 0.0325(18) 0.0443(19) 0.039(2) -0.0070(16) 0.0048(15) -0.0133(15)
S1 0.0227(5) 0.0246(5) 0.0236(5) -0.0027(4) -0.0021(4) 0.0007(4)

loop_
_atom_type_symbol
_atom_type_description
_atom_type_scat_dispersion_real
_atom_type_scat_dispersion_imag
_atom_type_scat_source
C C 0.0033 0.0016 'International Tables Vol C Tables 4.2.6.8 and 6.1.1.4'
H H 0.0000 0.0000 'International Tables Vol C Tables 4.2.6.8 and 6.1.1.4'
B B 0.0013 0.0007 'International Tables Vol C Tables 4.2.6.8 and 6.1.1.4'
N N 0.0061 0.0033 'International Tables Vol C Tables 4.2.6.8 and 6.1.1.4'
O O 0.0106 0.0060 'International Tables Vol C Tables 4.2.6.8 and 6.1.1.4'
F F 0.0171 0.0103 'International Tables Vol C Tables 4.2.6.8 and 6.1.1.4'
S S 0.1246 0.1234 'International Tables Vol C Tables 4.2.6.8 and 6.1.1.4'
Hg Hg -2.3894 9.2266 'International Tables Vol C Tables 4.2.6.8 and 6.1.1.4'

loop_
_geom_angle_atom_site_label_1
_geom_angle_atom_site_label_2
_geom_angle_atom_site_label_3
_geom_angle
C20 B1 C1 125.1(3)
C20 B1 C11 118.8(3)
C1 B1 C11 115.3(3)
C2 C1 C9 118.6(3)
C2 C1 B1 112.5(3)
C9 C1 B1 128.6(3)
C1 C2 C3 123.2(4)
C1 C2 H2A 118.4
C3 C2 H2A 118.4
C4 C3 C2 118.5(4)
C4 C3 H3A 120.7
C2 C3 H3A 120.7
C3 C4 C10 121.7(4)
C3 C4 H4A 119.2
C10 C4 H4A 119.2
C6 C5 C10 121.4(4)
C6 C5 H5A 119.3
C10 C5 H5A 119.3
C5 C6 C7 118.6(4)
C5 C6 H6A 120.7
C7 C6 H6A 120.7
C8 C7 C6 122.8(4)
C8 C7 H7A 118.6
C6 C7 H7A 118.6
C7 C8 C9 119.3(3)
C7 C8 Hg1 110.2(3)
C9 C8 Hg1 130.4(3)
C8 C9 C1 124.4(3)
C8 C9 C10 117.3(4)
C1 C9 C10 118.2(3)
C5 C10 C4 119.9(4)
C5 C10 C9 120.6(4)
C4 C10 C9 119.5(4)
C25 C20 C21 117.6(3)
C25 C20 B1 120.6(3)
C21 C20 B1 121.0(3)
C22 C21 C20 120.2(3)
C22 C21 C26 116.5(3)
C20 C21 C26 123.3(3)
C23 C22 C21 121.8(4)
C23 C22 H22A 119.1
C21 C22 H22A 119.1
C24 C23 C22 117.6(4)
C24 C23 C27 121.5(4)
C22 C23 C27 120.8(4)
C23 C24 C25 122.8(4)
C23 C24 H24A 118.6
C25 C24 H24A 118.6
C24 C25 C20 119.8(3)
C24 C25 C28 116.8(3)
C20 C25 C28 123.3(3)
C21 C26 H26A 109.5
C21 C26 H26B 109.5
H26A C26 H26B 109.5
C21 C26 H26C 109.5
H26A C26 H26C 109.5
H26B C26 H26C 109.5
C23 C27 H27A 109.5
C23 C27 H27B 109.5
H27A C27 H27B 109.5
C23 C27 H27C 109.5
H27A C27 H27C 109.5
H27B C27 H27C 109.5
C25 C28 H28A 109.5
C25 C28 H28B 109.5
H28A C28 H28B 109.5
C25 C28 H28C 109.5
H28A C28 H28C 109.5
H28B C28 H28C 109.5
C12 C11 C16 117.8(4)
C12 C11 B1 121.1(3)
C16 C11 B1 121.1(3)
C13 C12 C11 120.8(4)
C13 C12 C17 118.6(4)
C11 C12 C17 120.5(4)
C14 C13 C12 121.2(4)
C14 C13 H13A 119.4
C12 C13 H13A 119.4
C15 C14 C13 117.8(4)
C15 C14 C18 122.3(4)
C13 C14 C18 119.9(4)
C14 C15 C16 122.6(4)
C14 C15 H15A 118.7
C16 C15 H15A 118.7
C15 C16 C11 119.7(4)
C15 C16 C19 118.4(4)
C11 C16 C19 121.9(4)
C12 C17 H17A 109.5
C12 C17 H17B 109.5
H17A C17 H17B 109.5
C12 C17 H17C 109.5
H17A C17 H17C 109.5
H17B C17 H17C 109.5
C14 C18 H18A 109.5
C14 C18 H18B 109.5
H18A C18 H18B 109.5
C14 C18 H18C 109.5
H18A C18 H18C 109.5
H18B C18 H18C 109.5
C16 C19 H19A 109.5
C16 C19 H19B 109.5
H19A C19 H19B 109.5
C16 C19 H19C 109.5
H19A C19 H19C 109.5
H19B C19 H19C 109.5
C30 C29 C34 119.1(3)
C30 C29 Hg1 122.7(3)
C34 C29 Hg1 118.2(3)
C29 C30 C31 119.7(3)
C29 C30 C35 121.3(4)
C31 C30 C35 119.0(4)
C32 C31 C30 120.4(4)
C32 C31 H31A 119.8
C30 C31 H31A 119.8
C31 C32 C33 120.3(3)
C31 C32 N1 121.5(3)
C33 C32 N1 118.1(3)
C32 C33 C34 119.5(3)
C32 C33 H33A 120.2
C34 C33 H33A 120.2
C33 C34 C29 120.9(3)
C33 C34 C36 117.6(3)
C29 C34 C36 121.4(3)
C30 C35 H35A 109.5
C30 C35 H35B 109.5
H35A C35 H35B 109.5
C30 C35 H35C 109.5
H35A C35 H35C 109.5
H35B C35 H35C 109.5
C34 C36 H36A 109.5
C34 C36 H36B 109.5
H36A C36 H36B 109.5
C34 C36 H36C 109.5
H36A C36 H36C 109.5
H36B C36 H36C 109.5
N1 C37 H37A 109.5
N1 C37 H37B 109.5
H37A C37 H37B 109.5
N1 C37 H37C 109.5
H37A C37 H37C 109.5
H37B C37 H37C 109.5
N1 C38 H38A 109.5
N1 C38 H38B 109.5
H38A C38 H38B 109.5
N1 C38 H38C 109.5
H38A C38 H38C 109.5
H38B C38 H38C 109.5
N1 C39 H39A 109.5
N1 C39 H39B 109.5
H39A C39 H39B 109.5
N1 C39 H39C 109.5
H39A C39 H39C 109.5
H39B C39 H39C 109.5
F1 C40 F2 107.1(4)
F1 C40 F3 107.6(4)
F2 C40 F3 106.8(4)
F1 C40 S1 111.8(3)
F2 C40 S1 111.3(3)
F3 C40 S1 112.0(3)
C8 Hg1 C29 167.71(15)
C37 N1 C32 112.8(3)
C37 N1 C39 107.0(3)
C32 N1 C39 110.8(3)
C37 N1 C38 107.8(3)
C32 N1 C38 109.3(3)
C39 N1 C38 108.9(3)
O2 S1 O1 115.5(2)
O2 S1 O3 115.6(2)
O1 S1 O3 114.3(2)
O2 S1 C40 103.3(2)
O1 S1 C40 103.8(2)
O3 S1 C40 101.6(2)

loop_
_geom_bond_atom_site_label_1
_geom_bond_atom_site_label_2
_geom_bond_distance
B1 C20 1.570(6)
B1 C1 1.578(6)
B1 C11 1.582(6)
C1 C2 1.380(5)
C1 C9 1.433(5)
C2 C3 1.416(6)
C2 H2A 0.9500
C3 C4 1.354(6)
C3 H3A 0.9500
C4 C10 1.419(6)
C4 H4A 0.9500
C5 C6 1.354(6)
C5 C10 1.402(6)
C5 H5A 0.9500
C6 C7 1.418(5)
C6 H6A 0.9500
C7 C8 1.376(5)
C7 H7A 0.9500
C8 C9 1.428(5)
C8 Hg1 2.084(4)
C9 C10 1.442(5)
C20 C25 1.414(5)
C20 C21 1.423(5)
C21 C22 1.392(5)
C21 C26 1.517(5)
C22 C23 1.390(6)
C22 H22A 0.9500
C23 C24 1.381(5)
C23 C27 1.512(5)
C24 C25 1.390(5)
C24 H24A 0.9500
C25 C28 1.517(5)
C26 H26A 0.9800
C26 H26B 0.9800
C26 H26C 0.9800
C27 H27A 0.9800
C27 H27B 0.9800
C27 H27C 0.9800
C28 H28A 0.9800
C28 H28B 0.9800
C28 H28C 0.9800
C11 C12 1.402(5)
C11 C16 1.410(5)
C12 C13 1.392(5)
C12 C17 1.516(6)
C13 C14 1.392(6)
C13 H13A 0.9500
C14 C15 1.373(6)
C14 C18 1.507(6)
C15 C16 1.392(6)
C15 H15A 0.9500
C16 C19 1.518(6)
C17 H17A 0.9800
C17 H17B 0.9800
C17 H17C 0.9800
C18 H18A 0.9800
C18 H18B 0.9800
C18 H18C 0.9800
C19 H19A 0.9800
C19 H19B 0.9800
C19 H19C 0.9800
C29 C30 1.395(5)
C29 C34 1.395(5)
C29 Hg1 2.092(4)
C30 C31 1.405(5)
C30 C35 1.515(5)
C31 C32 1.376(5)
C31 H31A 0.9500
C32 C33 1.387(5)
C32 N1 1.501(5)
C33 C34 1.391(5)
C33 H33A 0.9500
C34 C36 1.509(5)
C35 H35A 0.9800
C35 H35B 0.9800
C35 H35C 0.9800
C36 H36A 0.9800
C36 H36B 0.9800
C36 H36C 0.9800
C37 N1 1.500(5)
C37 H37A 0.9800
C37 H37B 0.9800
C37 H37C 0.9800
C38 N1 1.514(5)
C38 H38A 0.9800
C38 H38B 0.9800
C38 H38C 0.9800
C39 N1 1.511(5)
C39 H39A 0.9800
C39 H39B 0.9800
C39 H39C 0.9800
C40 F1 1.322(5)
C40 F2 1.325(5)
C40 F3 1.327(5)
C40 S1 1.814(4)
O1 S1 1.436(3)
O2 S1 1.432(3)
O3 S1 1.443(3)

loop_
_geom_torsion_atom_site_label_1
_geom_torsion_atom_site_label_2
_geom_torsion_atom_site_label_3
_geom_torsion_atom_site_label_4
_geom_torsion
C20 B1 C1 C2 123.8(4)
C11 B1 C1 C2 -46.6(5)
C20 B1 C1 C9 -49.9(6)
C11 B1 C1 C9 139.7(4)
C9 C1 C2 C3 3.3(6)
B1 C1 C2 C3 -171.1(4)
C1 C2 C3 C4 -5.4(6)
C2 C3 C4 C10 3.0(6)
C10 C5 C6 C7 -0.1(6)
C5 C6 C7 C8 -1.2(6)
C6 C7 C8 C9 0.7(6)
C6 C7 C8 Hg1 -176.9(3)
C7 C8 C9 C1 -178.2(4)
Hg1 C8 C9 C1 -1.2(6)
C7 C8 C9 C10 1.0(5)
Hg1 C8 C9 C10 178.0(3)
C2 C1 C9 C8 -179.7(4)
B1 C1 C9 C8 -6.4(6)
C2 C1 C9 C10 1.1(5)
B1 C1 C9 C10 174.5(4)
C6 C5 C10 C4 -177.8(4)
C6 C5 C10 C9 1.8(6)
C3 C4 C10 C5 -179.1(4)
C3 C4 C10 C9 1.3(6)
C8 C9 C10 C5 -2.2(5)
C1 C9 C10 C5 177.0(3)
C8 C9 C10 C4 177.4(3)
C1 C9 C10 C4 -3.4(5)
C1 B1 C20 C25 -38.5(6)
C11 B1 C20 C25 131.6(4)
C1 B1 C20 C21 151.7(4)
C11 B1 C20 C21 -38.2(5)
C25 C20 C21 C22 -0.4(6)
B1 C20 C21 C22 169.7(4)
C25 C20 C21 C26 179.0(4)
B1 C20 C21 C26 -10.9(6)
C20 C21 C22 C23 -2.7(6)
C26 C21 C22 C23 177.9(4)
C21 C22 C23 C24 2.8(6)
C21 C22 C23 C27 -177.4(4)
C22 C23 C24 C25 0.2(6)
C27 C23 C24 C25 -179.6(4)
C23 C24 C25 C20 -3.2(6)
C23 C24 C25 C28 179.9(4)
C21 C20 C25 C24 3.2(6)
B1 C20 C25 C24 -166.9(4)
C21 C20 C25 C28 179.8(4)
B1 C20 C25 C28 9.7(6)
C20 B1 C11 C12 125.1(4)
C1 B1 C11 C12 -63.9(5)
C20 B1 C11 C16 -55.8(5)
C1 B1 C11 C16 115.2(4)
C16 C11 C12 C13 -0.2(5)
B1 C11 C12 C13 178.9(3)
C16 C11 C12 C17 176.9(3)
B1 C11 C12 C17 -3.9(6)
C11 C12 C13 C14 -0.9(6)
C17 C12 C13 C14 -178.2(4)
C12 C13 C14 C15 1.7(6)
C12 C13 C14 C18 -178.6(4)
C13 C14 C15 C16 -1.3(6)
C18 C14 C15 C16 178.9(4)
C14 C15 C16 C11 0.2(6)
C14 C15 C16 C19 -178.0(4)
C12 C11 C16 C15 0.6(5)
B1 C11 C16 C15 -178.5(3)
C12 C11 C16 C19 178.8(4)
B1 C11 C16 C19 -0.4(6)
C34 C29 C30 C31 1.7(6)
Hg1 C29 C30 C31 179.4(3)
C34 C29 C30 C35 -175.1(4)
Hg1 C29 C30 C35 2.6(5)
C29 C30 C31 C32 -0.3(6)
C35 C30 C31 C32 176.5(4)
C30 C31 C32 C33 -0.8(6)
C30 C31 C32 N1 -177.2(3)
C31 C32 C33 C34 0.5(6)
N1 C32 C33 C34 177.1(3)
C32 C33 C34 C29 0.9(6)
C32 C33 C34 C36 -176.0(4)
C30 C29 C34 C33 -2.0(6)
Hg1 C29 C34 C33 -179.7(3)
C30 C29 C34 C36 174.8(4)
Hg1 C29 C34 C36 -3.0(5)
C7 C8 Hg1 C29 27.8(8)
C9 C8 Hg1 C29 -149.5(6)
C30 C29 Hg1 C8 -109.9(7)
C34 C29 Hg1 C8 67.8(8)
C31 C32 N1 C37 -13.5(5)
C33 C32 N1 C37 170.0(3)
C31 C32 N1 C39 -133.5(4)
C33 C32 N1 C39 50.0(4)
C31 C32 N1 C38 106.5(4)
C33 C32 N1 C38 -70.1(4)
F1 C40 S1 O2 178.9(3)
F2 C40 S1 O2 -61.4(4)
F3 C40 S1 O2 58.0(4)
F1 C40 S1 O1 58.0(4)
F2 C40 S1 O1 177.6(3)
F3 C40 S1 O1 -62.9(4)
F1 C40 S1 O3 -61.0(4)
F2 C40 S1 O3 58.7(4)
F3 C40 S1 O3 178.2(3)
